data_4112123
loop_
_publ_author_name
'Adelina M. Voutchkova'
'Leah N. Appelhans'
'Anthony R. Chianese'
'Robert H. Crabtree'

_publ_contact_author
;
     Prof. Robert H. Crabtree
     Department of Chemistry
     Yale University
     225 Prospect St
     PO Box 208107
     New Haven, CT 06520-8107
     USA
;
_publ_contact_author_email robert.crabtree@yale.edu
_publ_contact_author_fax '+203 432 6144'
_publ_contact_author_phone '+203 432 3925'
_publ_section_title
;
 Disubstituted Imidazolium-2-Carboxylates as Efficient Precursors to
 N-Heterocyclic Carbene Complexes of Rh, Ru, Ir, and Pd
;
_journal_name_full 'Journal of the American Chemical Society'
_journal_page_first 17624
_journal_page_last 17625
_journal_paper_doi 10.1021/ja056625k
_journal_volume 127
_journal_year 2005
_chemical_formula_sum 'C19 H36 N6 O7 Pd'
_chemical_formula_weight 566.94
_chemical_name_systematic
; 
 ? 
;
_space_group_IT_number 14
_symmetry_cell_setting monoclinic
_symmetry_space_group_name_Hall '-P 2ybc'
_symmetry_space_group_name_H-M 'P 1 21/c 1'
_atom_sites_solution_hydrogens geom
_atom_sites_solution_primary direct
_atom_sites_solution_secondary difmap
_audit_creation_method SHELXL-97
_cell_angle_alpha 90.00
_cell_angle_beta 97.58(3)
_cell_angle_gamma 90.00
_cell_formula_units_Z 4
_cell_length_a 9.831(2)
_cell_length_b 14.289(3)
_cell_length_c 18.686(4)
_cell_measurement_temperature 173(2)
_cell_volume 2602.0(10)
_computing_cell_refinement Denzo
_computing_data_collection 'Nonius Collect'
_computing_data_reduction Denzo
_computing_molecular_graphics XP
_computing_publication_material XCIF
_computing_structure_refinement 'SHELXL-97 (Sheldrick, 1997)'
_computing_structure_solution 'SHELXS-97 (Sheldrick, 1990)'
_diffrn_ambient_temperature 173(2)
_diffrn_measured_fraction_theta_full 0.992
_diffrn_measured_fraction_theta_max 0.992
_diffrn_measurement_device_type 'Nonius KappaCCD'
_diffrn_measurement_method '\w scans'
_diffrn_radiation_monochromator graphite
_diffrn_radiation_source 'fine-focus sealed tube'
_diffrn_radiation_type MoK\a
_diffrn_radiation_wavelength 0.71073
_diffrn_reflns_av_R_equivalents 0.0285
_diffrn_reflns_av_sigmaI/netI 0.0572
_diffrn_reflns_limit_h_max 13
_diffrn_reflns_limit_h_min -12
_diffrn_reflns_limit_k_max 19
_diffrn_reflns_limit_k_min -13
_diffrn_reflns_limit_l_max 24
_diffrn_reflns_limit_l_min -24
_diffrn_reflns_number 9765
_diffrn_reflns_theta_full 28.29
_diffrn_reflns_theta_max 28.29
_diffrn_reflns_theta_min 2.62
_exptl_absorpt_coefficient_mu 0.760
_exptl_absorpt_correction_T_max 0.9278
_exptl_absorpt_correction_T_min 0.9278
_exptl_absorpt_correction_type none
_exptl_crystal_colour colorless
_exptl_crystal_density_diffrn 1.447
_exptl_crystal_description block
_exptl_crystal_F_000 1176
_exptl_crystal_size_max 0.10
_exptl_crystal_size_mid 0.10
_exptl_crystal_size_min 0.10
_refine_diff_density_max 0.667
_refine_diff_density_min -0.851
_refine_diff_density_rms 0.102
_refine_ls_extinction_method none
_refine_ls_goodness_of_fit_ref 1.023
_refine_ls_hydrogen_treatment mixed
_refine_ls_matrix_type full
_refine_ls_number_parameters 322
_refine_ls_number_reflns 6408
_refine_ls_number_restraints 6
_refine_ls_restrained_S_all 1.022
_refine_ls_R_factor_all 0.0720
_refine_ls_R_factor_gt 0.0469
_refine_ls_shift/su_max 0.104
_refine_ls_shift/su_mean 0.007
_refine_ls_structure_factor_coef Fsqd
_refine_ls_weighting_details 'calc w=1/[\s^2^(Fo^2^)+(0.0800P)^2^+0.0000P] where P=(Fo^2^+2Fc^2^)/3'
_refine_ls_weighting_scheme calc
_refine_ls_wR_factor_gt 0.1182
_refine_ls_wR_factor_ref 0.1296
_reflns_number_gt 4831
_reflns_number_total 6408
_reflns_threshold_expression >2sigma(I)
_cod_data_source_file ja056625ksi20051004_082816.cif
_cod_data_source_block av01
_cod_original_cell_volume 2602.0(9)
_cod_database_code 4112123

loop_
_symmetry_equiv_pos_as_xyz
'x, y, z'
'-x, y+1/2, -z+1/2'
'-x, -y, -z'
'x, -y-1/2, z-1/2'

loop_
_atom_site_label
_atom_site_type_symbol
_atom_site_fract_x
_atom_site_fract_y
_atom_site_fract_z
_atom_site_U_iso_or_equiv
_atom_site_adp_type
_atom_site_occupancy
_atom_site_symmetry_multiplicity
_atom_site_calc_flag
_atom_site_refinement_flags
Pd1 Pd 0.56510(2) 0.458565(16) 0.831199(12) 0.02244(10) Uani 1 1 d .
O1 O 0.7514(2) 0.50743(18) 0.88584(12) 0.0294(5) Uani 1 1 d .
O2 O 0.7959(3) 0.57968(19) 0.78654(13) 0.0377(6) Uani 1 1 d .
O3 O 1.3733(3) 0.3518(3) 0.50873(19) 0.0713(10) Uani 1 1 d .
O4 O 1.2185(4) 0.4579(2) 0.5255(2) 0.0574(9) Uani 1 1 d .
N1 N 0.7671(3) 0.3118(2) 0.79082(16) 0.0321(7) Uani 1 1 d .
N2 N 0.6881(3) 0.3920(2) 0.69837(15) 0.0311(6) Uani 1 1 d .
N3 N 0.3457(3) 0.31663(19) 0.79087(15) 0.0289(6) Uani 1 1 d .
N4 N 0.2925(3) 0.44846(19) 0.74055(16) 0.0308(7) Uani 1 1 d .
N5 N 0.3653(3) 0.5176(2) 0.93705(14) 0.0256(6) Uani 1 1 d .
N6 N 0.4630(3) 0.63662(19) 0.89731(14) 0.0282(6) Uani 1 1 d .
C1 C 0.6767(3) 0.3798(2) 0.76921(18) 0.0269(7) Uani 1 1 d .
C2 C 0.8361(4) 0.2821(3) 0.7355(2) 0.0383(9) Uani 1 1 d .
H2A H 0.9050 0.2351 0.7379 0.046 Uiso 1 1 calc R
C3 C 0.7864(4) 0.3328(3) 0.6776(2) 0.0395(9) Uani 1 1 d .
H3A H 0.8138 0.3288 0.6308 0.047 Uiso 1 1 calc R
C4 C 0.8003(4) 0.2783(3) 0.8654(2) 0.0423(9) Uani 1 1 d .
H4A H 0.7388 0.3081 0.8959 0.063 Uiso 1 1 calc R
H4B H 0.8956 0.2943 0.8835 0.063 Uiso 1 1 calc R
H4C H 0.7885 0.2103 0.8667 0.063 Uiso 1 1 calc R
C5 C 0.6127(5) 0.4602(3) 0.6511(2) 0.0405(9) Uani 1 1 d .
H5B H 0.5604 0.4279 0.6101 0.061 Uiso 1 1 calc R
H5C H 0.6773 0.5040 0.6334 0.061 Uiso 1 1 calc R
H5A H 0.5496 0.4947 0.6779 0.061 Uiso 1 1 calc R
C6 C 0.3924(3) 0.4041(2) 0.78394(16) 0.0249(7) Uani 1 1 d .
C7 C 0.2157(4) 0.3069(3) 0.7520(2) 0.0416(9) Uani 1 1 d .
H7A H 0.1604 0.2522 0.7486 0.050 Uiso 1 1 calc R
C8 C 0.1834(4) 0.3892(3) 0.7204(2) 0.0410(9) Uani 1 1 d .
H8A H 0.1011 0.4041 0.6899 0.049 Uiso 1 1 calc R
C9 C 0.4147(4) 0.2418(2) 0.8348(2) 0.0351(8) Uani 1 1 d .
H9A H 0.5050 0.2636 0.8570 0.053 Uiso 1 1 calc R
H9B H 0.4260 0.1874 0.8042 0.053 Uiso 1 1 calc R
H9C H 0.3594 0.2241 0.8726 0.053 Uiso 1 1 calc R
C10 C 0.2971(4) 0.5459(2) 0.7163(2) 0.0386(9) Uani 1 1 d .
H10A H 0.3842 0.5744 0.7370 0.058 Uiso 1 1 calc R
H10B H 0.2207 0.5808 0.7321 0.058 Uiso 1 1 calc R
H10C H 0.2897 0.5476 0.6634 0.058 Uiso 1 1 calc R
C11 C 0.4558(3) 0.5423(2) 0.89205(18) 0.0256(7) Uani 1 1 d .
C12 C 0.3188(3) 0.5953(3) 0.97065(18) 0.0304(8) Uani 1 1 d .
H12A H 0.2554 0.5956 1.0049 0.036 Uiso 1 1 calc R
C13 C 0.3795(4) 0.6697(3) 0.94597(18) 0.0332(8) Uani 1 1 d .
H13A H 0.3679 0.7331 0.9592 0.040 Uiso 1 1 calc R
C14 C 0.3189(4) 0.4225(3) 0.94981(18) 0.0310(8) Uani 1 1 d .
H14A H 0.3641 0.3783 0.9205 0.047 Uiso 1 1 calc R
H14B H 0.2193 0.4187 0.9365 0.047 Uiso 1 1 calc R
H14C H 0.3424 0.4068 1.0010 0.047 Uiso 1 1 calc R
C15 C 0.5421(4) 0.6965(3) 0.8558(2) 0.0386(9) Uani 1 1 d .
H15A H 0.5932 0.6580 0.8252 0.058 Uiso 1 1 calc R
H15B H 0.6065 0.7338 0.8888 0.058 Uiso 1 1 calc R
H15C H 0.4800 0.7384 0.8255 0.058 Uiso 1 1 calc R
C16 C 0.8308(4) 0.5506(2) 0.8482(2) 0.0310(8) Uani 1 1 d .
C17 C 0.9761(4) 0.5655(4) 0.8844(3) 0.0576(13) Uani 1 1 d .
H17A H 1.0287 0.5988 0.8514 0.086 Uiso 1 1 calc R
H17B H 1.0190 0.5047 0.8969 0.086 Uiso 1 1 calc R
H17C H 0.9746 0.6026 0.9284 0.086 Uiso 1 1 calc R
C18 C 1.2550(5) 0.3754(3) 0.5138(2) 0.0506(11) Uani 1 1 d .
C19 C 1.1460(6) 0.2997(3) 0.5048(3) 0.0779(17) Uani 1 1 d .
H19A H 1.1887 0.2394 0.4962 0.117 Uiso 1 1 calc R
H19B H 1.0771 0.3149 0.4637 0.117 Uiso 1 1 calc R
H19C H 1.1018 0.2957 0.5488 0.117 Uiso 1 1 calc R
O5 O 0.9624(3) 0.6211(2) 0.68520(17) 0.0551(8) Uani 1 1 d D
H5 H 0.887(3) 0.604(4) 0.714(2) 0.078(16) Uiso 1 1 d D
H5' H 0.969(5) 0.563(2) 0.656(2) 0.069(16) Uiso 1 1 d D
O6 O 0.9792(4) 0.4783(2) 0.58620(17) 0.0571(8) Uani 1 1 d D
H6 H 1.074(3) 0.471(4) 0.573(3) 0.11(2) Uiso 1 1 d D
H6' H 0.904(5) 0.495(5) 0.547(3) 0.12(2) Uiso 1 1 d D
O7 O 1.6230(4) 0.3800(3) 0.4618(2) 0.0737(10) Uani 1 1 d D
H7 H 1.536(3) 0.388(5) 0.484(3) 0.12(2) Uiso 1 1 d D
H7' H 1.693(6) 0.431(4) 0.471(4) 0.16(3) Uiso 1 1 d D

loop_
_atom_site_aniso_label
_atom_site_aniso_U_11
_atom_site_aniso_U_22
_atom_site_aniso_U_33
_atom_site_aniso_U_23
_atom_site_aniso_U_13
_atom_site_aniso_U_12
Pd1 0.02424(15) 0.01914(15) 0.02435(14) -0.00079(9) 0.00472(10) 0.00009(10)
O1 0.0273(12) 0.0323(13) 0.0287(12) -0.0012(10) 0.0034(10) -0.0041(11)
O2 0.0401(15) 0.0340(14) 0.0403(14) 0.0043(12) 0.0107(12) -0.0036(12)
O3 0.050(2) 0.082(3) 0.086(2) 0.014(2) 0.0219(18) 0.0167(19)
O4 0.054(2) 0.0454(19) 0.071(2) -0.0050(15) 0.0032(17) 0.0003(15)
N1 0.0310(16) 0.0253(15) 0.0416(17) -0.0034(13) 0.0105(13) 0.0012(13)
N2 0.0335(16) 0.0285(16) 0.0327(15) -0.0046(12) 0.0100(12) -0.0032(13)
N3 0.0306(15) 0.0216(14) 0.0339(15) 0.0005(12) 0.0027(12) -0.0034(12)
N4 0.0311(16) 0.0258(16) 0.0343(15) 0.0040(12) -0.0004(13) -0.0020(12)
N5 0.0256(14) 0.0247(14) 0.0259(13) -0.0019(11) 0.0017(11) 0.0010(11)
N6 0.0348(16) 0.0211(14) 0.0291(13) 0.0007(11) 0.0058(12) 0.0012(12)
C1 0.0260(17) 0.0228(17) 0.0322(16) -0.0035(14) 0.0055(13) -0.0029(14)
C2 0.0338(19) 0.030(2) 0.055(2) -0.0113(18) 0.0199(17) 0.0007(16)
C3 0.040(2) 0.039(2) 0.043(2) -0.0154(18) 0.0192(17) -0.0071(18)
C4 0.044(2) 0.034(2) 0.049(2) 0.0037(18) 0.0069(18) 0.0071(18)
C5 0.050(2) 0.038(2) 0.0348(19) -0.0014(16) 0.0070(18) -0.0032(18)
C6 0.0267(17) 0.0208(16) 0.0271(15) -0.0021(13) 0.0031(13) -0.0013(13)
C7 0.033(2) 0.033(2) 0.057(2) -0.0025(18) 0.0000(18) -0.0077(17)
C8 0.032(2) 0.036(2) 0.052(2) 0.0021(18) -0.0062(17) -0.0049(17)
C9 0.044(2) 0.0204(17) 0.0408(19) 0.0056(15) 0.0047(17) 0.0006(16)
C10 0.039(2) 0.027(2) 0.048(2) 0.0115(16) -0.0006(18) 0.0017(16)
C11 0.0259(17) 0.0233(17) 0.0267(15) -0.0011(13) 0.0000(13) 0.0016(13)
C12 0.0261(17) 0.035(2) 0.0299(17) -0.0041(15) 0.0044(14) 0.0085(15)
C13 0.0347(19) 0.0296(19) 0.0353(18) -0.0070(15) 0.0043(15) 0.0058(16)
C14 0.0312(19) 0.0302(19) 0.0332(18) -0.0001(15) 0.0096(15) -0.0031(15)
C15 0.044(2) 0.031(2) 0.0419(19) 0.0024(17) 0.0106(17) -0.0013(17)
C16 0.0303(19) 0.0273(19) 0.0361(18) -0.0026(15) 0.0069(15) -0.0048(15)
C17 0.032(2) 0.076(3) 0.063(3) 0.011(3) -0.002(2) -0.015(2)
C18 0.049(3) 0.053(3) 0.049(2) 0.006(2) 0.004(2) 0.010(2)
C19 0.069(4) 0.040(3) 0.122(5) -0.005(3) 0.001(3) 0.002(3)
O5 0.0596(19) 0.051(2) 0.0616(19) -0.0106(16) 0.0334(15) -0.0168(16)
O6 0.066(2) 0.063(2) 0.0429(17) 0.0081(15) 0.0126(16) 0.0157(18)
O7 0.081(3) 0.052(2) 0.096(3) -0.0247(19) 0.043(2) -0.014(2)

loop_
_atom_type_symbol
_atom_type_description
_atom_type_scat_dispersion_real
_atom_type_scat_dispersion_imag
_atom_type_scat_source
C C 0.0033 0.0016 'International Tables Vol C Tables 4.2.6.8 and 6.1.1.4'
H H 0.0000 0.0000 'International Tables Vol C Tables 4.2.6.8 and 6.1.1.4'
N N 0.0061 0.0033 'International Tables Vol C Tables 4.2.6.8 and 6.1.1.4'
O O 0.0106 0.0060 'International Tables Vol C Tables 4.2.6.8 and 6.1.1.4'
Pd Pd -0.9988 1.0072 'International Tables Vol C Tables 4.2.6.8 and 6.1.1.4'

loop_
_geom_angle_atom_site_label_1
_geom_angle_atom_site_label_2
_geom_angle_atom_site_label_3
_geom_angle
C6 Pd1 C1 91.39(13)
C6 Pd1 C11 89.72(13)
C1 Pd1 C11 177.84(13)
C6 Pd1 O1 175.81(11)
C1 Pd1 O1 87.67(11)
C11 Pd1 O1 91.36(11)
C16 O1 Pd1 116.8(2)
C1 N1 C2 111.7(3)
C1 N1 C4 125.2(3)
C2 N1 C4 122.9(3)
C1 N2 C3 110.4(3)
C1 N2 C5 125.4(3)
C3 N2 C5 124.1(3)
C6 N3 C7 110.1(3)
C6 N3 C9 126.6(3)
C7 N3 C9 123.2(3)
C6 N4 C8 110.8(3)
C6 N4 C10 125.6(3)
C8 N4 C10 123.6(3)
C11 N5 C12 111.0(3)
C11 N5 C14 126.1(3)
C12 N5 C14 122.9(3)
C11 N6 C13 111.0(3)
C11 N6 C15 125.2(3)
C13 N6 C15 123.8(3)
N1 C1 N2 104.5(3)
N1 C1 Pd1 127.9(2)
N2 C1 Pd1 127.3(3)
C3 C2 N1 106.0(3)
C2 C3 N2 107.4(3)
N3 C6 N4 105.4(3)
N3 C6 Pd1 127.6(2)
N4 C6 Pd1 127.0(2)
C8 C7 N3 107.0(3)
C7 C8 N4 106.8(3)
N5 C11 N6 104.3(3)
N5 C11 Pd1 129.1(2)
N6 C11 Pd1 126.6(3)
C13 C12 N5 107.1(3)
C12 C13 N6 106.7(3)
O2 C16 O1 124.4(3)
O2 C16 C17 120.0(4)
O1 C16 C17 115.6(3)
O3 C18 O4 124.5(5)
O3 C18 C19 117.2(5)
O4 C18 C19 118.3(4)
H5 O5 H5' 102(4)
H6' O6 H6 117(5)
H7 O7 H7' 116(6)

loop_
_geom_bond_atom_site_label_1
_geom_bond_atom_site_label_2
_geom_bond_distance
Pd1 C6 1.968(3)
Pd1 C1 2.036(3)
Pd1 C11 2.049(3)
Pd1 O1 2.096(2)
O1 C16 1.275(4)
O2 C16 1.231(4)
O3 C18 1.226(5)
O4 C18 1.259(5)
N1 C1 1.343(4)
N1 C2 1.376(5)
N1 C4 1.469(5)
N2 C1 1.354(4)
N2 C3 1.377(5)
N2 C5 1.451(5)
N3 C6 1.344(4)
N3 C7 1.391(5)
N3 C9 1.460(4)
N4 C6 1.347(4)
N4 C8 1.379(5)
N4 C10 1.467(4)
N5 C11 1.349(4)
N5 C12 1.383(4)
N5 C14 1.463(5)
N6 C11 1.353(4)
N6 C13 1.386(4)
N6 C15 1.448(5)
C2 C3 1.340(6)
C7 C8 1.335(5)
C12 C13 1.331(5)
C16 C17 1.513(5)
C18 C19 1.517(7)
O5 H5 1.0000(11)
O5 H5' 1.0000(10)
O6 H6' 1.0000(11)
O6 H6 1.0000(11)
O7 H7 1.0000(11)
O7 H7' 1.0001(13)
